data_8104719
loop_
_publ_author_name
'Zhao, Benbo'
'Yuan, Changchun'
'Xun, Miao-Miao'
'Fu, Kai'

_publ_section_title
;
 Crystal structure of
 (E)-N-(1-((2-chlorothiazol-5-yl)methyl)pyridin-2(1H)-ylidene)-2,2,2-trifluoroacetamide,
 C11H7ClF3N3OS
;
_journal_issue 4
_journal_name_full 'Zeitschrift f\"ur Kristallographie - New Crystal Structures'
_journal_page_first 809
_journal_page_last 810
_journal_paper_doi 10.1515/ncrs-2021-0089
_journal_volume 236
_journal_year 2021
_chemical_formula_moiety 'C11 H7 Cl F3 N3 O S'
_chemical_formula_sum 'C11 H7 Cl F3 N3 O S'
_chemical_formula_weight 321.71
_space_group_crystal_system monoclinic
_space_group_IT_number 15
_space_group_name_Hall '-C 2yc'
_space_group_name_H-M_alt 'C 1 2/c 1'
_atom_sites_solution_hydrogens geom
_atom_sites_solution_primary dual
_cell_angle_alpha 90
_cell_angle_beta 132.0530(10)
_cell_angle_gamma 90
_cell_formula_units_Z 8
_cell_length_a 21.9623(8)
_cell_length_b 9.7431(4)
_cell_length_c 16.1379(5)
_cell_measurement_reflns_used 4562
_cell_measurement_temperature 170
_cell_measurement_theta_max 26.414
_cell_measurement_theta_min 2.435
_cell_volume 2564.09(17)
_computing_cell_refinement 'SAINT V8.40A (?, 2016)'
_computing_data_reduction 'SAINT V8.40A (?, 2016)'
_computing_molecular_graphics 'Olex2 (Dolomanov et al., 2009)'
_computing_publication_material 'Olex2 (Dolomanov et al., 2009)'
_computing_structure_refinement 'ShelXL (Sheldrick, 2015)'
_computing_structure_solution 'ShelXT (Sheldrick, 2015)'
_diffrn_ambient_temperature 170.0
_diffrn_measured_fraction_theta_full 0.990
_diffrn_measured_fraction_theta_max 0.984
_diffrn_measurement_device_type 'D8 VENTURE'
_diffrn_measurement_method '\f and \w scans'
_diffrn_radiation_type MoK\a
_diffrn_radiation_wavelength 0.71073
_diffrn_reflns_av_R_equivalents 0.0432
_diffrn_reflns_av_unetI/netI 0.0401
_diffrn_reflns_Laue_measured_fraction_full 0.990
_diffrn_reflns_Laue_measured_fraction_max 0.984
_diffrn_reflns_limit_h_max 27
_diffrn_reflns_limit_h_min -27
_diffrn_reflns_limit_k_max 12
_diffrn_reflns_limit_k_min -10
_diffrn_reflns_limit_l_max 20
_diffrn_reflns_limit_l_min -17
_diffrn_reflns_number 10808
_diffrn_reflns_point_group_measured_fraction_full 0.990
_diffrn_reflns_point_group_measured_fraction_max 0.984
_diffrn_reflns_theta_full 25.242
_diffrn_reflns_theta_max 26.444
_diffrn_reflns_theta_min 2.435
_diffrn_standards_number 0
_exptl_absorpt_coefficient_mu 0.495
_exptl_absorpt_correction_T_max 0.7454
_exptl_absorpt_correction_T_min 0.6536
_exptl_absorpt_correction_type multi-scan
_exptl_crystal_colour colourless
_exptl_crystal_colour_primary colourless
_exptl_crystal_density_diffrn 1.667
_exptl_crystal_description block
_exptl_crystal_F_000 1296
_exptl_crystal_size_max 0.15
_exptl_crystal_size_mid 0.08
_exptl_crystal_size_min 0.04
_refine_diff_density_max 0.481
_refine_diff_density_min -0.356
_refine_diff_density_rms 0.065
_refine_ls_extinction_coef .
_refine_ls_extinction_method none
_refine_ls_goodness_of_fit_ref 1.120
_refine_ls_hydrogen_treatment constr
_refine_ls_matrix_type full
_refine_ls_number_parameters 208
_refine_ls_number_reflns 2595
_refine_ls_number_restraints 276
_refine_ls_restrained_S_all 1.127
_refine_ls_R_factor_all 0.0650
_refine_ls_R_factor_gt 0.0456
_refine_ls_shift/su_max 0.001
_refine_ls_shift/su_mean 0.000
_refine_ls_structure_factor_coef Fsqd
_refine_ls_weighting_details 'w=1/[\s^2^(Fo^2^)+(0.0233P)^2^+5.8638P] where P=(Fo^2^+2Fc^2^)/3'
_refine_ls_weighting_scheme calc
_refine_ls_wR_factor_gt 0.0842
_refine_ls_wR_factor_ref 0.0938
_reflns_Friedel_coverage 0.000
_reflns_Friedel_fraction_full .
_reflns_Friedel_fraction_max .
_reflns_number_gt 2086
_reflns_number_total 2595
_reflns_threshold_expression 'I > 2\s(I)'
_cod_data_source_file suppl_j_ncrs-2021-0089_suppl.cif
_cod_data_source_block 1
_cod_original_cell_volume 2564.09(16)
_cod_database_code 8104719
_shelx_space_group_comment
;
The symmetry employed for this shelxl refinement is uniquely defined
by the following loop, which should always be used as a source of
symmetry information in preference to the above space-group names.
They are only intended as comments.
;
_shelx_estimated_absorpt_t_max 0.980
_shelx_estimated_absorpt_t_min 0.929
_olex2_refinement_description
;
1. Fixed Uiso
 At 1.2 times of:
  All C(H) groups, All C(H,H) groups
2. Rigid bond restraints
 All non-hydrogen atoms
 with sigma for 1-2 distances of 0.01 and sigma for 1-3 distances of 0.01
 All non-hydrogen atoms
 with sigma for 1-2 distances of 0.01 and sigma for 1-3 distances of 0.01
3. Uiso/Uaniso restraints and constraints
All non-hydrogen atoms have similar U: within 2A with sigma of 0.04 and sigma
for terminal atoms of 0.08
All non-hydrogen atoms have similar U: within 2A with sigma of 0.04 and sigma
for terminal atoms of 0.08
Uanis(F4) \\sim Ueq, Uanis(F3) \\sim Ueq, Uanis(F5) \\sim Ueq, Uanis(F6) \\sim
Ueq, Uanis(F1) \\sim Ueq, Uanis(F2) \\sim Ueq: with sigma of 0.005 and sigma
for terminal atoms of 0.01
Uanis(F1) \\sim Ueq, Uanis(F6) \\sim Ueq, Uanis(F5) \\sim Ueq, Uanis(F4) \\sim
Ueq, Uanis(F3) \\sim Ueq: with sigma of 0.005 and sigma for terminal atoms of
0.01
4. Others
 Fixed Sof: F3(0.5) F2(0.5) F6(0.5) F1(0.5) F4(0.5) F5(0.5)
5.a Secondary CH2 refined with riding coordinates:
 C4(H4A,H4B)
5.b Aromatic/amide H refined with riding coordinates:
 C2(H2), C9(H9), C6(H6), C7(H7), C8(H8)
;
_olex2_submission_special_instructions 'No special instructions were received'

loop_
_space_group_symop_operation_xyz
'x, y, z'
'-x, y, -z+1/2'
'x+1/2, y+1/2, z'
'-x+1/2, y+1/2, -z+1/2'
'-x, -y, -z'
'x, -y, z-1/2'
'-x+1/2, -y+1/2, -z'
'x+1/2, -y+1/2, z-1/2'

loop_
_atom_site_label
_atom_site_type_symbol
_atom_site_fract_x
_atom_site_fract_y
_atom_site_fract_z
_atom_site_U_iso_or_equiv
_atom_site_adp_type
_atom_site_occupancy
_atom_site_site_symmetry_order
_atom_site_calc_flag
_atom_site_refinement_flags_posn
_atom_site_refinement_flags_adp
_atom_site_refinement_flags_occupancy
_atom_site_disorder_assembly
_atom_site_disorder_group
C1 C 0.22247(15) 0.4138(3) 0.4289(2) 0.0214(5) Uani 1 1 d . U . . .
C2 C 0.26719(16) 0.4408(3) 0.5386(2) 0.0272(6) Uani 1 1 d . U . . .
H2 H 0.242019 0.470457 0.565616 0.033 Uiso 1 1 calc R . . . .
C3 C 0.36805(15) 0.3836(3) 0.5507(2) 0.0235(6) Uani 1 1 d . U . . .
C4 C 0.13150(15) 0.4248(3) 0.3374(2) 0.0233(6) Uani 1 1 d . U . . .
H4A H 0.109941 0.340406 0.291473 0.028 Uiso 1 1 calc R . . . .
H4B H 0.106393 0.433034 0.370188 0.028 Uiso 1 1 calc R . . . .
C5 C 0.10459(14) 0.5335(3) 0.17727(19) 0.0206(5) Uani 1 1 d . U . . .
C6 C 0.08446(15) 0.6528(3) 0.1143(2) 0.0246(6) Uani 1 1 d . U . . .
H6 H 0.079111 0.648421 0.050866 0.030 Uiso 1 1 calc R . . . .
C7 C 0.07250(16) 0.7750(3) 0.1433(2) 0.0289(6) Uani 1 1 d . U . . .
H7 H 0.059671 0.854871 0.100517 0.035 Uiso 1 1 calc R . . . .
C8 C 0.07896(16) 0.7833(3) 0.2355(2) 0.0307(6) Uani 1 1 d . U . . .
H8 H 0.071319 0.868209 0.256424 0.037 Uiso 1 1 calc R . . . .
C9 C 0.09641(15) 0.6673(3) 0.2941(2) 0.0264(6) Uani 1 1 d . U . . .
H9 H 0.100301 0.670831 0.356352 0.032 Uiso 1 1 calc R . . . .
C10 C 0.12355(14) 0.3789(3) 0.0854(2) 0.0233(6) Uani 1 1 d . U . . .
C11 C 0.15125(16) 0.2306(3) 0.0948(2) 0.0295(6) Uani 1 1 d . U . . .
Cl1 Cl 0.46704(4) 0.35439(8) 0.60903(5) 0.03268(19) Uani 1 1 d . U . . .
F1 F 0.1403(5) 0.1459(10) 0.1448(7) 0.073(2) Uani 0.5 1 d . U P A 1
F2 F 0.1083(4) 0.1381(9) 0.1011(6) 0.0483(17) Uani 0.5 1 d . U P A 2
F3 F 0.1166(6) 0.1793(14) -0.0032(8) 0.057(3) Uani 0.5 1 d . U P A 1
F4 F 0.1399(6) 0.1900(14) 0.0074(7) 0.060(3) Uani 0.5 1 d . U P A 2
F5 F 0.2306(7) 0.2290(16) 0.1533(9) 0.084(4) Uani 0.5 1 d . U P A 1
F6 F 0.2278(6) 0.2086(13) 0.1815(8) 0.064(3) Uani 0.5 1 d . U P A 2
N1 N 0.35073(13) 0.4232(2) 0.60898(17) 0.0277(5) Uani 1 1 d . U . . .
N2 N 0.12358(12) 0.4066(2) 0.16625(17) 0.0229(5) Uani 1 1 d . U . . .
N3 N 0.10845(12) 0.5459(2) 0.26552(16) 0.0210(5) Uani 1 1 d . U . . .
O1 O 0.10764(12) 0.4476(2) 0.00912(16) 0.0336(5) Uani 1 1 d . U . . .
S1 S 0.28745(4) 0.36320(7) 0.40916(5) 0.02350(17) Uani 1 1 d . U . . .

loop_
_atom_site_aniso_label
_atom_site_aniso_U_11
_atom_site_aniso_U_22
_atom_site_aniso_U_33
_atom_site_aniso_U_23
_atom_site_aniso_U_13
_atom_site_aniso_U_12
S1 0.0226(3) 0.0302(4) 0.0182(3) -0.0009(3) 0.0139(3) -0.0001(3)
Cl1 0.0223(3) 0.0428(4) 0.0253(3) -0.0009(3) 0.0128(3) 0.0019(3)
O1 0.0494(12) 0.0324(11) 0.0355(11) 0.0019(9) 0.0352(10) 0.0003(10)
F3 0.054(3) 0.043(4) 0.036(3) -0.017(3) 0.013(2) 0.013(3)
N1 0.0304(12) 0.0282(13) 0.0214(11) -0.0006(10) 0.0160(10) 0.0028(10)
N2 0.0248(11) 0.0233(12) 0.0220(10) 0.0001(9) 0.0163(10) 0.0018(9)
N3 0.0199(10) 0.0247(12) 0.0188(10) 0.0017(9) 0.0131(9) 0.0029(9)
F2 0.046(3) 0.022(2) 0.087(5) 0.006(3) 0.049(3) 0.000(2)
F6 0.031(3) 0.054(5) 0.047(3) -0.021(3) 0.001(2) 0.017(3)
C5 0.0149(11) 0.0258(14) 0.0186(11) -0.0013(11) 0.0102(10) -0.0010(10)
C3 0.0232(13) 0.0229(14) 0.0195(12) 0.0003(11) 0.0123(11) -0.0006(11)
C2 0.0316(14) 0.0282(15) 0.0261(13) 0.0010(12) 0.0211(12) 0.0040(12)
C1 0.0255(13) 0.0201(13) 0.0216(12) 0.0040(11) 0.0170(11) 0.0023(11)
C9 0.0246(13) 0.0294(15) 0.0235(13) -0.0032(12) 0.0154(12) 0.0026(12)
C6 0.0223(13) 0.0289(15) 0.0225(13) 0.0017(11) 0.0149(11) 0.0013(11)
C10 0.0195(12) 0.0271(15) 0.0244(13) -0.0034(11) 0.0152(11) -0.0030(11)
C4 0.0248(13) 0.0264(14) 0.0229(12) 0.0027(11) 0.0176(11) -0.0002(11)
C7 0.0254(14) 0.0287(16) 0.0280(14) 0.0042(12) 0.0159(12) 0.0027(12)
C11 0.0288(14) 0.0354(16) 0.0247(13) -0.0018(13) 0.0181(13) 0.0015(13)
C8 0.0287(14) 0.0276(16) 0.0302(14) -0.0048(12) 0.0174(13) 0.0036(12)
F1 0.138(7) 0.039(3) 0.098(5) 0.016(4) 0.103(5) 0.022(5)
F4 0.117(7) 0.044(4) 0.049(4) 0.010(4) 0.069(5) 0.023(5)
F5 0.029(3) 0.065(5) 0.119(7) -0.011(5) 0.035(4) 0.013(3)

loop_
_atom_type_symbol
_atom_type_description
_atom_type_scat_dispersion_real
_atom_type_scat_dispersion_imag
_atom_type_scat_source
C C 0.0033 0.0016 'International Tables Vol C Tables 4.2.6.8 and 6.1.1.4'
H H 0.0000 0.0000 'International Tables Vol C Tables 4.2.6.8 and 6.1.1.4'
Cl Cl 0.1484 0.1585 'International Tables Vol C Tables 4.2.6.8 and 6.1.1.4'
F F 0.0171 0.0103 'International Tables Vol C Tables 4.2.6.8 and 6.1.1.4'
N N 0.0061 0.0033 'International Tables Vol C Tables 4.2.6.8 and 6.1.1.4'
O O 0.0106 0.0060 'International Tables Vol C Tables 4.2.6.8 and 6.1.1.4'
S S 0.1246 0.1234 'International Tables Vol C Tables 4.2.6.8 and 6.1.1.4'

loop_
_geom_angle_atom_site_label_1
_geom_angle_atom_site_label_2
_geom_angle_atom_site_label_3
_geom_angle
_geom_angle_site_symmetry_1
_geom_angle_site_symmetry_3
C3 S1 C1 87.96(12) . .
C3 N1 C2 108.5(2) . .
C10 N2 C5 121.0(2) . .
C5 N3 C4 119.5(2) . .
C9 N3 C5 122.5(2) . .
C9 N3 C4 117.9(2) . .
N2 C5 N3 113.9(2) . .
N2 C5 C6 129.4(2) . .
N3 C5 C6 116.6(2) . .
Cl1 C3 S1 120.40(15) . .
N1 C3 S1 117.31(19) . .
N1 C3 Cl1 122.28(19) . .
N1 C2 H2 121.5 . .
C1 C2 N1 116.9(2) . .
C1 C2 H2 121.5 . .
C2 C1 S1 109.29(19) . .
C2 C1 C4 126.6(2) . .
C4 C1 S1 124.10(18) . .
N3 C9 H9 119.4 . .
C8 C9 N3 121.2(2) . .
C8 C9 H9 119.4 . .
C5 C6 H6 119.6 . .
C7 C6 C5 120.7(2) . .
C7 C6 H6 119.6 . .
O1 C10 N2 133.2(2) . .
O1 C10 C11 116.1(2) . .
N2 C10 C11 110.7(2) . .
N3 C4 C1 111.1(2) . .
N3 C4 H4A 109.4 . .
N3 C4 H4B 109.4 . .
C1 C4 H4A 109.4 . .
C1 C4 H4B 109.4 . .
H4A C4 H4B 108.0 . .
C6 C7 H7 119.7 . .
C6 C7 C8 120.6(3) . .
C8 C7 H7 119.7 . .
F3 C11 C10 111.6(6) . .
F3 C11 F5 106.4(7) . .
F2 C11 C10 112.5(4) . .
F6 C11 F2 105.8(7) . .
F6 C11 C10 113.8(6) . .
F6 C11 F4 106.5(7) . .
F1 C11 F3 108.2(7) . .
F1 C11 C10 115.9(5) . .
F1 C11 F5 104.9(7) . .
F4 C11 F2 103.9(7) . .
F4 C11 C10 113.5(6) . .
F5 C11 C10 109.2(7) . .
C9 C8 C7 118.3(3) . .
C9 C8 H8 120.9 . .
C7 C8 H8 120.9 . .

loop_
_geom_bond_atom_site_label_1
_geom_bond_atom_site_label_2
_geom_bond_distance
_geom_bond_site_symmetry_2
S1 C3 1.725(2) .
S1 C1 1.730(2) .
Cl1 C3 1.718(3) .
O1 C10 1.228(3) .
F3 C11 1.310(11) .
N1 C3 1.287(3) .
N1 C2 1.376(3) .
N2 C5 1.354(3) .
N2 C10 1.332(3) .
N3 C5 1.374(3) .
N3 C9 1.358(3) .
N3 C4 1.486(3) .
F2 C11 1.357(8) .
F6 C11 1.296(11) .
C5 C6 1.405(4) .
C2 H2 0.9500 .
C2 C1 1.355(3) .
C1 C4 1.494(3) .
C9 H9 0.9500 .
C9 C8 1.355(4) .
C6 H6 0.9500 .
C6 C7 1.368(4) .
C10 C11 1.536(4) .
C4 H4A 0.9900 .
C4 H4B 0.9900 .
C7 H7 0.9500 .
C7 C8 1.398(4) .
C11 F1 1.285(9) .
C11 F4 1.318(11) .
C11 F5 1.313(12) .
C8 H8 0.9500 .
